data_7051027
loop_
_publ_author_name
'Marcial Moreno-Ma\~nas'
'Rosa M. Sebasti\'an'
'Adelina Vallribera'
'Juan F. Piniella'
'Angel \'Alvarez-Larena'
'Mar\'ia Luisa Jimeno'
'Jos\'e Elguero'

_publ_section_title
;
 Structure of chiral pyrazoles in the solid state and in solution
;
_journal_issue 2
_journal_name_full 'New J. Chem.'
_journal_page_first 329
_journal_page_last 335
_journal_paper_doi 10.1039/b005920j
_journal_volume 25
_journal_year 2001
_chemical_formula_sum 'C15 H17 N3 O2'
_chemical_formula_weight 271.32
_chemical_name_systematic
; 
(4S)-4-Benzyl-3-(4,5-dimethyl-3-pyrazolyl)-1,3-oxazolidin-2-one 
;
_space_group_IT_number 19
_symmetry_cell_setting orthorhombic
_symmetry_space_group_name_Hall 'P 2ac 2ab'
_symmetry_space_group_name_H-M 'P 21 21 21'
_atom_sites_solution_hydrogens geom
_atom_sites_solution_primary direct
_atom_sites_solution_secondary difmap
_audit_creation_method SHELXL-97
_cell_angle_alpha 90.00
_cell_angle_beta 90.00
_cell_angle_gamma 90.00
_cell_formula_units_Z 4
_cell_length_a 6.486(4)
_cell_length_b 12.445(1)
_cell_length_c 18.327(2)
_cell_measurement_reflns_used 25
_cell_measurement_temperature 293(2)
_cell_measurement_theta_max 13.71
_cell_measurement_theta_min 11.45
_cell_volume 1479.3(9)
_computing_cell_refinement 'CAD4 (Enraf-Nonius)'
_computing_data_collection 'CAD4 (Enraf-Nonius)'
_computing_structure_refinement 'SHELXL-97 (Sheldrick, 1997)'
_computing_structure_solution 'SHELXS-86 (Sheldrick, 1986)'
_diffrn_ambient_temperature 293(2)
_diffrn_measured_fraction_theta_full 0.851
_diffrn_measured_fraction_theta_max 0.851
_diffrn_measurement_device_type 'Enraf-Nonius CAD4'
_diffrn_measurement_method 'omega/2theta scan'
_diffrn_radiation_monochromator graphite
_diffrn_radiation_source 'fine-focus sealed tube'
_diffrn_radiation_type MoK\a
_diffrn_radiation_wavelength 0.71069
_diffrn_reflns_av_R_equivalents 0.0000
_diffrn_reflns_av_sigmaI/netI 0.0211
_diffrn_reflns_limit_h_max 7
_diffrn_reflns_limit_h_min 0
_diffrn_reflns_limit_k_max 14
_diffrn_reflns_limit_k_min 0
_diffrn_reflns_limit_l_max 21
_diffrn_reflns_limit_l_min 0
_diffrn_reflns_number 1297
_diffrn_reflns_theta_full 24.95
_diffrn_reflns_theta_max 24.95
_diffrn_reflns_theta_min 2.22
_diffrn_standards_decay_% 0
_diffrn_standards_interval_time 60
_diffrn_standards_number 3
_exptl_absorpt_coefficient_mu 0.083
_exptl_absorpt_correction_T_max 1.000
_exptl_absorpt_correction_T_min 1.000
_exptl_absorpt_correction_type none
_exptl_crystal_colour colourless
_exptl_crystal_density_diffrn 1.218
_exptl_crystal_density_meas ?
_exptl_crystal_density_method .
_exptl_crystal_description prism
_exptl_crystal_F_000 576
_exptl_crystal_size_max 0.88
_exptl_crystal_size_mid 0.29
_exptl_crystal_size_min 0.29
_refine_diff_density_max 0.134
_refine_diff_density_min -0.143
_refine_diff_density_rms 0.033
_refine_ls_abs_structure_details 'Flack H D (1983), Acta Cryst. A39, 876-881'
_refine_ls_abs_structure_Flack 5(2)
_refine_ls_extinction_coef 0.035(5)
_refine_ls_extinction_expression Fc^*^=kFc[1+0.001xFc^2^\l^3^/sin(2\q)]^-1/4^
_refine_ls_extinction_method SHELXL
_refine_ls_goodness_of_fit_ref 1.009
_refine_ls_hydrogen_treatment mixed
_refine_ls_matrix_type full
_refine_ls_number_parameters 179
_refine_ls_number_reflns 1297
_refine_ls_number_restraints 0
_refine_ls_restrained_S_all 1.009
_refine_ls_R_factor_all 0.0479
_refine_ls_R_factor_gt 0.0414
_refine_ls_shift/su_max 0.001
_refine_ls_shift/su_mean 0.000
_refine_ls_structure_factor_coef Fsqd
_refine_ls_weighting_details 'w=1/[\s^2^(Fo^2^)+(0.0907P)^2^+0.0000P] where P=(Fo^2^+2Fc^2^)/3'
_refine_ls_weighting_scheme calc
_refine_ls_wR_factor_gt 0.1110
_refine_ls_wR_factor_ref 0.1130
_reflns_number_gt 1119
_reflns_number_total 1297
_reflns_threshold_expression >2sigma(I)
_cod_data_source_file b005920j.txt
_cod_data_source_block 2a
_cod_depositor_comments
;
The following automatic conversions were performed:

'_refine_ls_weighting_scheme' value 'calc
w=1/[\s^2^(Fo^2^)+(0.0907P)^2^+0.0000P] where P=(Fo^2^+2Fc^2^)/3' was
changed to 'calc'. New tag '_refine_ls_weighting_details' was
created. The value of the new tag was set to
'w=1/[\s^2^(Fo^2^)+(0.0907P)^2^+0.0000P] where P=(Fo^2^+2Fc^2^)/3'.

Automatic conversion script
Id: cif_fix_values 3143 2015-03-26 13:38:13Z robertas 
;
_cod_database_code 7051027

loop_
_symmetry_equiv_pos_as_xyz
'x, y, z'
'x+1/2, -y+1/2, -z'
'-x, y+1/2, -z+1/2'
'-x+1/2, -y, z+1/2'

loop_
_atom_site_label
_atom_site_type_symbol
_atom_site_fract_x
_atom_site_fract_y
_atom_site_fract_z
_atom_site_U_iso_or_equiv
_atom_site_adp_type
_atom_site_occupancy
_atom_site_calc_flag
_atom_site_refinement_flags
_atom_site_disorder_assembly
_atom_site_disorder_group
N1 N -0.0405(4) -0.1132(2) -0.15802(14) 0.0545(7) Uani 1 d . . .
H1 H 0.005(6) -0.045(3) -0.1568(18) 0.065 Uiso 1 d . . .
N2 N -0.1717(4) -0.13909(18) -0.21225(14) 0.0517(6) Uani 1 d . . .
C3 C -0.1932(4) -0.2441(2) -0.20494(16) 0.0450(6) Uani 1 d . . .
C4 C -0.0776(5) -0.2870(2) -0.14767(17) 0.0542(7) Uani 1 d . . .
C5 C 0.0227(5) -0.1984(3) -0.11897(18) 0.0569(7) Uani 1 d . . .
C6 C 0.1744(7) -0.1876(4) -0.0584(2) 0.0871(12) Uani 1 d . . .
H6A H 0.2118 -0.1135 -0.0528 0.131 Uiso 1 calc R . .
H6B H 0.2952 -0.2291 -0.0695 0.131 Uiso 1 calc R . .
H6C H 0.1139 -0.2134 -0.0139 0.131 Uiso 1 calc R . .
N7 N -0.3232(3) -0.30159(17) -0.25369(15) 0.0484(6) Uani 1 d . . .
C8 C -0.2493(5) -0.3744(2) -0.29986(16) 0.0485(6) Uani 1 d . . .
O9 O -0.4038(3) -0.42790(18) -0.33275(13) 0.0636(6) Uani 1 d . . .
C10 C -0.5965(5) -0.3929(2) -0.3029(2) 0.0640(9) Uani 1 d . . .
H10A H -0.6614 -0.4509 -0.2760 0.077 Uiso 1 calc R . .
H10B H -0.6888 -0.3704 -0.3417 0.077 Uiso 1 calc R . .
C11 C -0.5496(4) -0.2984(2) -0.2520(2) 0.0531(7) Uani 1 d . . .
H11 H -0.5977 -0.3156 -0.2027 0.064 Uiso 1 calc R . .
O12 O -0.0697(3) -0.39423(16) -0.31357(12) 0.0596(6) Uani 1 d . . .
C13 C -0.6393(3) -0.19136(15) -0.27554(11) 0.0564(8) Uani 1 d . . .
H13A H -0.7869 -0.1932 -0.2673 0.068 Uiso 1 calc R . .
H13B H -0.5826 -0.1357 -0.2444 0.068 Uiso 1 calc R . .
C14 C -0.6014(3) -0.15977(15) -0.35412(11) 0.0558(8) Uani 1 d R . .
C15 C -0.7562(3) -0.17558(15) -0.40547(11) 0.0729(10) Uani 1 d R . .
H15 H -0.8824 -0.2046 -0.3916 0.087 Uiso 1 calc R . .
C16 C -0.7200(9) -0.1475(3) -0.4778(2) 0.0890(13) Uani 1 d . . .
H16 H -0.8236 -0.1574 -0.5122 0.107 Uiso 1 calc R . .
C17 C -0.5351(9) -0.1055(3) -0.4992(2) 0.0911(14) Uani 1 d . . .
H17 H -0.5126 -0.0878 -0.5478 0.109 Uiso 1 calc R . .
C18 C -0.3819(7) -0.0895(3) -0.4480(2) 0.0830(11) Uani 1 d . . .
H18 H -0.2553 -0.0611 -0.4621 0.100 Uiso 1 calc R . .
C19 C -0.4175(6) -0.1160(3) -0.3758(2) 0.0670(9) Uani 1 d . . .
H19 H -0.3148 -0.1038 -0.3414 0.080 Uiso 1 calc R . .
C20 C -0.0632(8) -0.4020(3) -0.1246(2) 0.0827(11) Uani 1 d . . .
H20A H -0.1516 -0.4450 -0.1548 0.124 Uiso 1 calc R . .
H20B H -0.1053 -0.4085 -0.0746 0.124 Uiso 1 calc R . .
H20C H 0.0766 -0.4263 -0.1296 0.124 Uiso 1 calc R . .

loop_
_atom_site_aniso_label
_atom_site_aniso_U_11
_atom_site_aniso_U_22
_atom_site_aniso_U_33
_atom_site_aniso_U_23
_atom_site_aniso_U_13
_atom_site_aniso_U_12
N1 0.0515(15) 0.0426(13) 0.0693(16) -0.0048(11) -0.0034(12) -0.0028(11)
N2 0.0431(12) 0.0437(12) 0.0683(14) -0.0042(11) -0.0058(11) 0.0028(10)
C3 0.0361(13) 0.0386(13) 0.0603(15) -0.0063(12) 0.0046(12) 0.0036(11)
C4 0.0559(16) 0.0473(15) 0.0595(16) 0.0013(13) 0.0013(14) 0.0041(14)
C5 0.0548(17) 0.0562(18) 0.0596(17) -0.0031(14) 0.0004(13) 0.0017(14)
C6 0.102(3) 0.083(3) 0.077(2) -0.004(2) -0.028(2) 0.004(2)
N7 0.0305(11) 0.0438(11) 0.0710(14) -0.0083(13) 0.0033(10) 0.0027(9)
C8 0.0394(13) 0.0420(13) 0.0642(15) -0.0012(13) 0.0004(12) -0.0019(11)
O9 0.0447(11) 0.0571(12) 0.0891(15) -0.0175(11) -0.0036(11) -0.0070(10)
C10 0.0392(14) 0.0458(16) 0.107(3) 0.0013(16) -0.0009(16) -0.0069(12)
C11 0.0271(13) 0.0563(15) 0.0759(17) 0.0034(16) 0.0084(13) -0.0033(11)
O12 0.0372(11) 0.0588(13) 0.0828(14) -0.0148(10) 0.0075(10) 0.0044(9)
C13 0.0340(14) 0.0540(15) 0.081(2) -0.0071(14) 0.0066(13) 0.0076(12)
C14 0.0495(16) 0.0412(14) 0.077(2) -0.0052(13) -0.0043(14) 0.0090(12)
C15 0.0634(19) 0.0596(19) 0.096(3) -0.0091(19) -0.019(2) 0.0052(16)
C16 0.114(4) 0.065(2) 0.088(3) -0.005(2) -0.034(3) 0.003(2)
C17 0.145(4) 0.063(2) 0.065(2) 0.0041(17) -0.007(3) 0.003(3)
C18 0.093(3) 0.082(2) 0.074(2) 0.006(2) 0.000(2) -0.014(2)
C19 0.0639(19) 0.0610(18) 0.076(2) 0.0010(16) -0.0068(18) -0.0105(17)
C20 0.107(3) 0.056(2) 0.085(2) 0.0162(17) -0.010(2) 0.001(2)

loop_
_atom_type_symbol
_atom_type_description
_atom_type_scat_dispersion_real
_atom_type_scat_dispersion_imag
_atom_type_scat_source
C C 0.0033 0.0016 'International Tables Vol C Tables 4.2.6.8 and 6.1.1.4'
H H 0.0000 0.0000 'International Tables Vol C Tables 4.2.6.8 and 6.1.1.4'
N N 0.0061 0.0033 'International Tables Vol C Tables 4.2.6.8 and 6.1.1.4'
O O 0.0106 0.0060 'International Tables Vol C Tables 4.2.6.8 and 6.1.1.4'

loop_
_geom_angle_atom_site_label_1
_geom_angle_atom_site_label_2
_geom_angle_atom_site_label_3
_geom_angle
_geom_angle_site_symmetry_1
_geom_angle_site_symmetry_3
_geom_angle_publ_flag
C5 N1 N2 113.4(2) . . ?
C3 N2 N1 103.2(2) . . ?
N2 C3 C4 113.5(3) . . ?
N2 C3 N7 119.8(3) . . ?
C4 C3 N7 126.7(3) . . ?
C5 C4 C3 103.5(3) . . ?
C5 C4 C20 128.8(3) . . ?
C3 C4 C20 127.8(3) . . ?
N1 C5 C4 106.4(3) . . ?
N1 C5 C6 121.9(3) . . ?
C4 C5 C6 131.7(3) . . ?
C8 N7 C3 122.0(2) . . ?
C8 N7 C11 113.1(2) . . ?
C3 N7 C11 124.5(2) . . ?
O12 C8 N7 128.0(3) . . ?
O12 C8 O9 121.3(3) . . ?
N7 C8 O9 110.7(2) . . ?
C8 O9 C10 109.2(2) . . ?
O9 C10 C11 107.0(2) . . ?
N7 C11 C13 113.6(2) . . ?
N7 C11 C10 99.5(2) . . ?
C13 C11 C10 115.2(3) . . ?
C14 C13 C11 115.91(15) . . ?
C19 C14 C15 119.24(18) . . ?
C19 C14 C13 121.38(18) . . ?
C15 C14 C13 119.4 . . ?
C14 C15 C16 119.2(2) . . ?
C17 C16 C15 121.2(4) . . ?
C16 C17 C18 119.5(4) . . ?
C17 C18 C19 119.7(4) . . ?
C14 C19 C18 121.2(4) . . ?

loop_
_geom_bond_atom_site_label_1
_geom_bond_atom_site_label_2
_geom_bond_distance
_geom_bond_site_symmetry_2
_geom_bond_publ_flag
N1 C5 1.343(4) . ?
N1 N2 1.348(4) . ?
N2 C3 1.321(3) . ?
C3 C4 1.396(4) . ?
C3 N7 1.422(3) . ?
C4 C5 1.384(4) . ?
C4 C20 1.495(4) . ?
C5 C6 1.489(5) . ?
N7 C8 1.329(4) . ?
N7 C11 1.469(3) . ?
C8 O12 1.217(4) . ?
C8 O9 1.346(4) . ?
O9 C10 1.432(4) . ?
C10 C11 1.532(5) . ?
C11 C13 1.516(3) . ?
C13 C14 1.5128 . ?
C14 C19 1.371(4) . ?
C14 C15 1.3900 . ?
C15 C16 1.391(5) . ?
C16 C17 1.365(7) . ?
C17 C18 1.381(7) . ?
C18 C19 1.383(6) . ?

loop_
_cod_related_entry_id
_cod_related_entry_database
_cod_related_entry_code
1 ChemSpider 21189681
